data_8100821
loop_
_publ_author_name
'H\"onle, Wolfgang'
'Buresch, Juta'
'Peters, Karl'
'Chang, Jen-Hui'
'von Schnering, Hans Georg'

_publ_section_title
;
Crystal structure of tripotassium heptapentelides K~3~[As~x~Sb~1-x~]~7~ with 
x = 5/14 and x = 13/14
;
_journal_issue 4
_journal_name_full 'Zeitschrift f\"ur Kristallographie - New Crystal Structures'
_journal_page_first 491
_journal_page_last 493
_journal_volume 217
_journal_year 2002
_chemical_formula_sum 'As2.5 K3 Sb4.5'
_chemical_formula_weight 893.03
_space_group_IT_number 61
_symmetry_cell_setting orthorhombic
_symmetry_space_group_name_Hall '-P 2ac 2ab'
_symmetry_space_group_name_H-M 'P b c a'
_cell_angle_alpha 90.00
_cell_angle_beta 90.00
_cell_angle_gamma 90.00
_cell_formula_units_Z 16
_cell_length_a 13.330(2)
_cell_length_b 26.042(3)
_cell_length_c 15.983(3)
_cell_measurement_temperature 293(2)
_cell_volume 5548(1)
_diffrn_ambient_temperature 293(2)
_exptl_crystal_density_diffrn 4.088
_cod_depositor_comments
;
Luca Lutterotti, 10/5/2013

Problem with occupancy exceeding 1. Typing error for two atoms, original was:
As(232) As 0.3629(4) 0.4525(2) 0.0145(3) 0.044(2) Uani 1.73(4) 8 c d P . .
Sb(232) Sb 0.3629(4) 0.4525(2) 0.0145(3) 0.044(2) Uani 1.27(4) 8 c d P . .

Completed also the reference to the paper

;
_cod_database_code 8100821

loop_
_symmetry_equiv_pos_as_xyz
'x, y, z'
'-x+1/2, -y, z+1/2'
'-x, y+1/2, -z+1/2'
'x+1/2, -y+1/2, -z'
'-x, -y, -z'
'x-1/2, y, -z-1/2'
'x, -y-1/2, z-1/2'
'-x-1/2, y-1/2, z'

loop_
_atom_site_label
_atom_site_type_symbol
_atom_site_fract_x
_atom_site_fract_y
_atom_site_fract_z
_atom_site_U_iso_or_equiv
_atom_site_adp_type
_atom_site_occupancy
_atom_site_symmetry_multiplicity
_atom_site_Wyckoff_symbol
_atom_site_calc_flag
_atom_site_refinement_flags
_atom_site_disorder_assembly
_atom_site_disorder_group
Sb(301) Sb 0.2052(2) 0.2597(1) 0.0714(2) 0.0363(9) Uani 1 8 c d . . .
As(211) As 0.2242(4) 0.3190(2) 0.1995(3) 0.046(2) Uani 0.87(4) 8 c d P . .
Sb(211) Sb 0.2242(4) 0.3190(2) 0.1995(3) 0.046(2) Uani 0.13(4) 8 c d P . .
As(221) As 0.0524(4) 0.3009(2) 0.9961(3) 0.035(1) Uani 1 8 c d . . .
As(231) As 0.2131(4) 0.1792(2) 0.1403(4) 0.038(1) Uani 1 8 c d . . .
As(311) As 0.0478(3) 0.3203(1) 0.2540(2) 0.037(1) Uani 0.22(3) 8 c d P . .
Sb(311) Sb 0.0478(3) 0.3203(1) 0.2540(2) 0.037(1) Uani 0.78(3) 8 c d P . .
Sb(321) Sb 0.9249(3) 0.3048(1) 0.1116(2) 0.0361(8) Uani 1 8 c d . . .
Sb(331) Sb 0.9758(2) 0.2195(1) 0.2169(2) 0.0369(9) Uani 1 8 c d . . .
Sb(302) Sb 0.3164(3) 0.5439(1) 0.9515(2) 0.0415(9) Uani 1 8 c d . . .
As(212) As 0.1234(4) 0.5320(2) 0.9476(3) 0.049(2) Uani 0.63(4) 8 c d P . .
Sb(212) As 0.1234(4) 0.5320(2) 0.9476(3) 0.049(2) Uani 0.37(4) 8 c d P . .
Sb(222) Sb 0.3753(3) 0.5345(2) 0.7963(3) 0.071(1) Uani 1 8 c d . . .
As(232) As 0.3629(4) 0.4525(2) 0.0145(3) 0.044(2) Uani 0.73(4) 8 c d P . .
Sb(232) Sb 0.3629(4) 0.4525(2) 0.0145(3) 0.044(2) Uani 0.27(4) 8 c d P . .
Sb(312) Sb 0.1075(2) 0.4496(1) 0.8611(2) 0.0354(8) Uani 1 8 c d . . .
As(322) As 0.2872(3) 0.4512(1) 0.7603(2) 0.037(1) Uani 0.12(4) 8 c d P . .
Sb(322) Sb 0.2872(3) 0.4512(1) 0.7603(2) 0.037(1) Uani 0.88(4) 8 c d P . .
As(332) As 0.2801(3) 0.3964(1) 0.9093(3) 0.043(2) Uani 0.36(4) 8 c d P . .
Sb(332) Sb 0.2801(3) 0.3964(1) 0.9093(3) 0.043(2) Uani 0.64(4) 8 c d P . .
K1 K 0.1360(8) 0.5769(4) 0.7435(8) 0.041(3) Uani 1 8 c d . . .
K2 K 0.0407(8) 0.4416(4) 0.6383(7) 0.041(3) Uani 1 8 c d . . .
K3 K 0.1182(8) 0.4218(4) 0.0865(7) 0.037(2) Uani 1 8 c d . . .
K4 K 0.2114(8) 0.2811(5) 0.8345(8) 0.051(3) Uani 1 8 c d . . .
K5 K 0.3667(9) 0.1333(5) 0.0981(9) 0.059(3) Uani 1 8 c d . . .
K6 K 0.9650(1) 0.1785(5) 0.9696(8) 0.053(3) Uani 1 8 c d . . .

loop_
_atom_site_aniso_label
_atom_site_aniso_U_11
_atom_site_aniso_U_22
_atom_site_aniso_U_33
_atom_site_aniso_U_23
_atom_site_aniso_U_13
_atom_site_aniso_U_12
Sb(301) 0.027(2) 0.035(2) 0.047(2) 0.003(2) 0.010(2) 0.003(1)
As(211) 0.054(4) 0.031(3) 0.052(4) 0.006(2) -0.020(3) -0.002(2)
Sb(211) 0.054(4) 0.031(3) 0.052(4) 0.006(2) -0.020(3) -0.002(2)
As(221) 0.032(3) 0.043(3) 0.030(3) 0.004(2) 0.009(2) 0.004(2)
As(231) 0.037(3) 0.017(2) 0.061(3) -0.003(2) -0.004(3) 0.002(2)
As(311) 0.046(2) 0.030(2) 0.035(2) -0.001(1) 0.001(2) 0.007(2)
Sb(311) 0.046(2) 0.030(2) 0.035(2) -0.001(1) 0.001(2) 0.007(2)
Sb(321) 0.035(2) 0.036(2) 0.037(2) 0.003(2) 0.000(2) 0.003(2)
Sb(331) 0.033(2) 0.030(2) 0.048(2) 0.010(1) -0.001(2) -0.005(1)
Sb(302) 0.043(2) 0.031(2) 0.051(2) -0.012(2) -0.010(2) 0.005(1)
As(212) 0.044(3) 0.045(3) 0.058(3) -0.004(2) 0.010(3) 0.010(2)
Sb(212) 0.044(3) 0.045(3) 0.058(3) -0.004(2) 0.010(3) 0.010(2)
Sb(222) 0.060(3) 0.065(3) 0.089(3) 0.017(3) 0.004(3) -0.001(2)
As(232) 0.045(3) 0.042(3) 0.045(3) 0.002(2) -0.001(2) 0.001(2)
Sb(232) 0.045(3) 0.042(3) 0.045(3) 0.002(2) -0.001(2) 0.001(2)
Sb(312) 0.029(2) 0.037(2) 0.050(2) 0.001(1) -0.003(2) -0.009(2)
As(322) 0.033(2) 0.035(2) 0.044(2) -0.014(2) -0.002(2) 0.000(2)
Sb(322) 0.033(2) 0.035(2) 0.044(2) -0.014(2) -0.002(2) 0.000(2)
As(332) 0.047(3) 0.027(2) 0.056(3) 0.001(2) 0.001(2) 0.002(2)
Sb(332) 0.047(3) 0.027(2) 0.056(3) 0.001(2) 0.001(2) 0.002(2)
K1 0.032(6) 0.027(5) 0.066(8) 0.012(6) 0.002(6) 0.006(5)
K2 0.033(6) 0.040(6) 0.050(7) -0.012(5) -0.002(6) 0.011(5)
K3 0.028(5) 0.047(6) 0.036(6) 0.007(5) 0.003(5) 0.004(5)
K4 0.033(6) 0.071(8) 0.049(7) -0.014(6) -0.009(6) -0.004(6)
K5 0.047(7) 0.044(7) 0.086(9) 0.006(7) 0.024(7) -0.003(6)
K6 0.056(7) 0.050(7) 0.054(7) 0.010(6) 0.004(6) -0.016(6)

loop_
_geom_bond_atom_site_label_1
_geom_bond_atom_site_label_2
_geom_bond_distance
_geom_bond_site_symmetry_2
_geom_bond_publ_flag
Sb(301) As(231) 2.3704(2) . ?
Sb(301) As(211) 2.5770(3) . ?
Sb(301) Sb(211) 2.5770(3) . ?
Sb(301) As(221) 2.5978(3) 1_554 ?
Sb(301) K4 3.8281(7) 1_554 ?
Sb(301) K6 3.8746(5) 4_456 ?
Sb(301) K5 3.9562(4) . ?
Sb(301) K6 4.1678(4) 1_454 ?
As(211) Sb(311) 2.5078(3) . ?
As(211) As(311) 2.5078(3) . ?
As(211) K1 3.3640(3) 2_564 ?
As(211) K4 3.3883(3) 7_565 ?
As(211) K3 3.5250(3) . ?
Sb(211) Sb(311) 2.5078(3) . ?
Sb(211) As(311) 2.5078(3) . ?
Sb(211) K1 3.3640(3) 2_564 ?
Sb(211) K4 3.3883(3) 7_565 ?
Sb(211) K3 3.5250(3) . ?
As(221) Sb(321) 2.5113(3) 1_456 ?
As(221) Sb(301) 2.5978(3) 1_556 ?
As(221) K5 3.3661(3) 4_456 ?
As(221) K4 3.3807(4) . ?
As(221) K6 3.4201(3) 1_455 ?
As(221) K3 3.5735(3) 1_556 ?
As(231) K5 2.4649(3) . ?
As(231) K4 3.2716(6) 7_565 ?
As(231) K2 3.8960(4) 7_565 ?
As(311) Sb(321) 2.8332(4) 1_455 ?
As(311) Sb(331) 2.8572(3) 1_455 ?
As(311) K6 3.6185(6) 7_465 ?
As(311) K1 3.6292(3) 5_566 ?
As(311) K4 3.6585(3) 7_565 ?
As(311) K3 3.8775(4) . ?
Sb(311) Sb(321) 2.8332(4) 1_455 ?
Sb(311) Sb(331) 2.8572(3) 1_455 ?
Sb(311) K6 3.6185(6) 7_465 ?
Sb(311) K1 3.6292(3) 5_566 ?
Sb(311) K4 3.6585(3) 7_565 ?
Sb(311) K3 3.8775(4) . ?
Sb(321) As(221) 2.5113(3) 1_654 ?
Sb(321) Sb(311) 2.8332(4) 1_655 ?
Sb(321) As(311) 2.8332(4) 1_655 ?
Sb(321) Sb(331) 2.8683(3) . ?
Sb(321) K4 3.7210(4) 4_556 ?
Sb(321) K5 3.7992(6) 4 ?
Sb(321) K1 3.9387(4) 5_666 ?
Sb(321) K3 4.0105(4) 1_655 ?
Sb(321) K6 4.0318(4) 1_554 ?
Sb(331) Sb(311) 2.8572(3) 1_655 ?
Sb(331) As(311) 2.8572(3) 1_655 ?
Sb(331) K4 3.6190(5) 4_556 ?
Sb(331) K4 3.6601(4) 7_665 ?
Sb(331) K5 3.9871(5) 6_656 ?
Sb(331) K6 4.0968(7) 1_554 ?
Sb(302) Sb(212) 2.5920(4) . ?
Sb(302) As(212) 2.5920(4) . ?
Sb(302) Sb(222) 2.6133(4) . ?
Sb(302) Sb(232) 2.6578(2) 1_556 ?
Sb(302) As(232) 2.6578(2) 1_556 ?
Sb(302) K2 3.5616(5) 2_565 ?
Sb(302) K5 4.1070(4) 8_666 ?
As(212) Sb(312) 2.5614(3) . ?
As(212) K1 3.4694(6) . ?
As(212) K3 3.4809(4) 5_566 ?
As(212) K5 3.5726(4) 8_666 ?
As(212) K3 3.6289(4) 1_556 ?
Sb(212) Sb(312) 2.5614(3) . ?
Sb(212) K1 3.4694(6) . ?
Sb(212) K3 3.4809(4) 5_566 ?
Sb(212) K5 3.5726(4) 8_666 ?
Sb(212) K3 3.6289(4) 1_556 ?
Sb(222) Sb(322) 2.5330(2) . ?
Sb(222) As(322) 2.5330(2) . ?
Sb(222) K2 3.4361(3) 6_657 ?
Sb(222) K1 3.4795(4) . ?
Sb(222) K3 3.5422(6) 2_565 ?
Sb(222) K1 3.7014(5) 6_657 ?
As(232) Sb(332) 2.4859(2) 1_554 ?
As(232) As(332) 2.4859(2) 1_554 ?
As(232) Sb(302) 2.6578(3) 1_554 ?
As(232) K2 3.4150(4) 6_656 ?
As(232) K3 3.5501(5) . ?
As(232) K2 3.6294(3) 2_564 ?
As(232) K6 3.6817(4) 4_456 ?
As(232) K1 3.7394(7) 2_564 ?
Sb(232) Sb(332) 2.4859(2) 1_554 ?
Sb(232) As(332) 2.4859(2) 1_554 ?
Sb(232) Sb(302) 2.6578(3) 1_554 ?
Sb(232) K2 3.4150(4) 6_656 ?
Sb(232) K3 3.5501(5) . ?
Sb(232) K2 3.6294(3) 2_564 ?
Sb(232) K6 3.6817(4) 4_456 ?
Sb(232) K1 3.7394(7) 2_564 ?
Sb(312) Sb(332) 2.7940(3) . ?
Sb(312) As(332) 2.7940(3) . ?
Sb(312) As(322) 2.8871(3) . ?
Sb(312) Sb(322) 2.8871(3) . ?
Sb(312) K2 3.6766(7) . ?
Sb(312) K3 3.6773(7) 1_556 ?
Sb(312) K1 3.8298(4) . ?
Sb(312) K5 3.9229(4) 4_456 ?
As(322) Sb(332) 2.7779(4) . ?
As(322) As(332) 2.7779(4) . ?
As(322) K5 3.5618(4) 7_566 ?
As(322) K2 3.7560(5) 6_657 ?
As(322) K2 3.8290(5) . ?
As(322) K1 3.8536(3) . ?
Sb(322) Sb(332) 2.7779(4) . ?
Sb(322) As(332) 2.7779(4) . ?
Sb(322) K5 3.5618(4) 7_566 ?
Sb(322) K2 3.7560(5) 6_657 ?
Sb(322) K2 3.8290(5) . ?
Sb(322) K1 3.8536(3) . ?
As(332) Sb(232) 2.4859(2) 1_556 ?
As(332) As(232) 2.4859(2) 1_556 ?
As(332) K4 3.3591(3) . ?
As(332) K3 3.6216(5) 1_556 ?
As(332) K6 3.6913(3) 4_457 ?
As(332) K2 3.7459(5) 6_657 ?
Sb(332) Sb(232) 2.4859(2) 1_556 ?
Sb(332) As(232) 2.4859(2) 1_556 ?
Sb(332) K4 3.3591(3) . ?
Sb(332) K3 3.6216(5) 1_556 ?
Sb(332) K6 3.6913(3) 4_457 ?
Sb(332) K2 3.7459(5) 6_657 ?
K1 Sb(211) 3.3640(3) 2_565 ?
K1 As(211) 3.3640(3) 2_565 ?
K1 Sb(311) 3.6292(3) 5_566 ?
K1 As(311) 3.6292(3) 5_566 ?
K1 Sb(222) 3.7014(5) 6_557 ?
K1 Sb(232) 3.7394(7) 2_565 ?
K1 As(232) 3.7394(7) 2_565 ?
K2 Sb(232) 3.4150(4) 6_556 ?
K2 As(232) 3.4150(4) 6_556 ?
K2 Sb(222) 3.4361(3) 6_557 ?
K2 Sb(302) 3.5616(5) 2_564 ?
K2 Sb(232) 3.6294(3) 2_565 ?
K2 As(232) 3.6294(3) 2_565 ?
K2 Sb(332) 3.7459(5) 6_557 ?
K2 As(332) 3.7459(5) 6_557 ?
K2 Sb(322) 3.7560(5) 6_557 ?
K2 As(322) 3.7560(5) 6_557 ?
K3 Sb(212) 3.4809(4) 5_566 ?
K3 As(212) 3.4809(4) 5_566 ?
K3 Sb(222) 3.5422(6) 2_564 ?
K3 As(221) 3.5735(3) 1_554 ?
K3 Sb(332) 3.6216(5) 1_554 ?
K3 As(332) 3.6216(5) 1_554 ?
K3 As(212) 3.6289(4) 1_554 ?
K3 Sb(212) 3.6289(4) 1_554 ?
K4 As(231) 3.2716(6) 7_566 ?
K4 Sb(211) 3.3883(3) 7_566 ?
K4 As(211) 3.3883(3) 7_566 ?
K4 Sb(331) 3.6190(5) 4_456 ?
K4 Sb(311) 3.6585(3) 7_566 ?
K4 As(311) 3.6585(3) 7_566 ?
K4 Sb(331) 3.6601(4) 7_466 ?
K4 Sb(321) 3.7210(4) 4_456 ?
K4 Sb(301) 3.8281(7) 1_556 ?
K5 As(221) 3.3661(3) 4_556 ?
K5 Sb(322) 3.5618(4) 7_565 ?
K5 As(322) 3.5618(4) 7_565 ?
K5 Sb(212) 3.5726(4) 8_654 ?
K5 As(212) 3.5726(4) 8_654 ?
K5 Sb(321) 3.7992(6) 4_455 ?
K5 Sb(312) 3.9229(4) 4_556 ?
K5 Sb(331) 3.9871(4) 6_556 ?
K5 Sb(302) 4.1070(4) 8_654 ?
K5 K3 4.6908(5) 4 ?
K6 As(221) 3.4201(3) 1_655 ?
K6 Sb(311) 3.6185(6) 7_666 ?
K6 As(311) 3.6185(6) 7_666 ?
K6 Sb(232) 3.6817(4) 4_556 ?
K6 As(232) 3.6817(4) 4_556 ?
K6 Sb(332) 3.6913(3) 4_557 ?
K6 As(332) 3.6913(3) 4_557 ?
K6 Sb(301) 3.8746(5) 4_556 ?
K6 Sb(321) 4.0318(4) 1_556 ?
K6 Sb(331) 4.0968(7) 1_556 ?
K6 Sb(301) 4.1678(4) 1_656 ?
K6 K2 4.2510(4) 7_666 ?
